data_4501545
loop_
_publ_author_name
'Borel, C\'edric'
'Davies, Kate'
'Handa, Paul'
'Hedberg, Gustav'
'Oliver, Clive L.'
'Bourne, Susan A.'
'H\%akansson, Mikael'
'Langer, Vratislav'
'\"Ohrstr\"om, Lars'

_publ_section_title
;
 Family of Isoreticular Chiral Metal&#x2212;Organic Frameworks Based on
 Coordination and Hydrogen Bonds in [M[Co(ethylenediamine)(oxalato)2]2]
;
_journal_issue 4
_journal_name_full 'Crystal Growth &amp; Design'
_journal_page_first 1971
_journal_paper_doi 10.1021/cg1000842
_journal_volume 10
_journal_year 2010
_chemical_formula_sum 'C12 H16 Cd Co2 N4 O16'
_chemical_formula_weight 702.56
_chemical_name_systematic
;
 ?
;
_space_group_IT_number 81
_symmetry_cell_setting tetragonal
_symmetry_space_group_name_Hall 'P -4'
_symmetry_space_group_name_H-M 'P -4'
_atom_sites_solution_hydrogens geom
_atom_sites_solution_primary direct
_atom_sites_solution_secondary difmap
_audit_creation_method SHELXL-97
_audit_update_record
;
2009-02-17 # Formatted by publCIF
;
_cell_angle_alpha 90.00
_cell_angle_beta 90.00
_cell_angle_gamma 90.00
_cell_formula_units_Z 1
_cell_length_a 8.918(3)
_cell_length_b 8.918(3)
_cell_length_c 7.690(3)
_cell_measurement_reflns_used 3614
_cell_measurement_temperature 293(2)
_cell_volume 611.6(4)
_computing_structure_refinement 'SHELXL-97 (Sheldrick, 1997)'
_diffrn_ambient_temperature 293(2)
_diffrn_measured_fraction_theta_full 0.968
_diffrn_measured_fraction_theta_max 0.968
_diffrn_measurement_device_type 'R-Axis IIc'
_diffrn_radiation_monochromator graphite
_diffrn_radiation_source 'rotating anode'
_diffrn_radiation_type MoK\a
_diffrn_radiation_wavelength 0.71073
_diffrn_reflns_av_R_equivalents 0.0507
_diffrn_reflns_av_sigmaI/netI 0.0381
_diffrn_reflns_limit_h_max 10
_diffrn_reflns_limit_h_min -10
_diffrn_reflns_limit_k_max 10
_diffrn_reflns_limit_k_min -10
_diffrn_reflns_limit_l_max 9
_diffrn_reflns_limit_l_min -9
_diffrn_reflns_number 3614
_diffrn_reflns_theta_full 24.99
_diffrn_reflns_theta_max 24.99
_diffrn_reflns_theta_min 5.11
_exptl_absorpt_coefficient_mu 2.280
_exptl_absorpt_correction_T_max 1.000
_exptl_absorpt_correction_T_min 0.5035
_exptl_absorpt_correction_type empirical
_exptl_crystal_colour red
_exptl_crystal_density_diffrn 1.907
_exptl_crystal_density_method 'not measured'
_exptl_crystal_description prism
_exptl_crystal_F_000 346.0
_exptl_crystal_size_max 0.1
_exptl_crystal_size_mid 0.1
_exptl_crystal_size_min 0.1
_refine_diff_density_max 1.196
_refine_diff_density_min -2.528
_refine_diff_density_rms 0.185
_refine_ls_abs_structure_details 'Flack H D (1983), Acta Cryst. A39, 876-881'
_refine_ls_abs_structure_Flack 0.07(10)
_refine_ls_extinction_method none
_refine_ls_goodness_of_fit_ref 1.163
_refine_ls_hydrogen_treatment constr
_refine_ls_matrix_type full
_refine_ls_number_parameters 81
_refine_ls_number_reflns 1045
_refine_ls_number_restraints 0
_refine_ls_restrained_S_all 1.163
_refine_ls_R_factor_all 0.0702
_refine_ls_R_factor_gt 0.0692
_refine_ls_shift/su_max 0.000
_refine_ls_shift/su_mean 0.000
_refine_ls_structure_factor_coef Fsqd
_refine_ls_weighting_details 'calc w=1/[\s^2^(Fo^2^)+(0.1264P)^2^+2.0611P] where P=(Fo^2^+2Fc^2^)/3'
_refine_ls_weighting_scheme calc
_refine_ls_wR_factor_gt 0.1857
_refine_ls_wR_factor_ref 0.1871
_reflns_number_gt 1014
_reflns_number_total 1045
_reflns_threshold_expression >2sigma(I)
_cod_data_source_file cg1000842_si_001.cif
_cod_data_source_block 2CoCd298K
_cod_original_cell_volume 611.7(4)
_cod_original_sg_symbol_Hall P-4
_cod_original_sg_symbol_H-M P-4
_cod_database_code 4501545

loop_
_symmetry_equiv_pos_as_xyz
'x, y, z'
'-x, -y, z'
'y, -x, -z'
'-y, x, -z'

loop_
_atom_site_label
_atom_site_type_symbol
_atom_site_fract_x
_atom_site_fract_y
_atom_site_fract_z
_atom_site_U_iso_or_equiv
_atom_site_adp_type
_atom_site_occupancy
_atom_site_symmetry_multiplicity
_atom_site_calc_flag
_atom_site_refinement_flags
C3 C 0.595(4) 0.002(2) 0.217(2) 0.17(2) Uani 1 1 d P
H31 H 0.6364 -0.0978 0.2063 0.198 Uiso 1 1 calc PR
H32 H 0.6326 0.0647 0.1240 0.198 Uiso 1 1 calc PR
N1 N 0.628(2) 0.0656(12) 0.384(2) 0.085(5) Uani 1 1 d .
H1A H 0.6214 0.1661 0.3759 0.102 Uiso 1 1 calc R
H1B H 0.7227 0.0423 0.4123 0.102 Uiso 1 1 calc R
Cd2 Cd 0.5000 -0.5000 1.0000 0.0312(5) Uani 1 4 d S
Co1 Co 0.5000 0.0000 0.5611(3) 0.0410(7) Uani 1 2 d S
O3 O 0.6178(9) -0.3889(9) 0.7387(11) 0.0397(18) Uani 1 1 d .
O2 O 0.6048(11) -0.1855(10) 0.5714(12) 0.049(2) Uani 1 1 d .
O1 O 0.3724(10) -0.0837(9) 0.7374(13) 0.045(2) Uani 1 1 d .
O4 O 0.3636(10) -0.2874(9) 0.9047(11) 0.042(2) Uani 1 1 d .
C2 C 0.4205(12) -0.2112(13) 0.7888(15) 0.036(2) Uani 1 1 d .
C1 C 0.5596(12) -0.2696(12) 0.6927(15) 0.034(2) Uani 1 1 d .

loop_
_atom_site_aniso_label
_atom_site_aniso_U_11
_atom_site_aniso_U_22
_atom_site_aniso_U_33
_atom_site_aniso_U_23
_atom_site_aniso_U_13
_atom_site_aniso_U_12
C3 0.42(6) 0.049(10) 0.030(8) 0.007(9) 0.067(16) 0.03(3)
N1 0.161(15) 0.029(5) 0.066(9) 0.008(6) 0.039(10) -0.009(7)
Cd2 0.0361(6) 0.0361(6) 0.0212(7) 0.000 0.000 0.000
Co1 0.0744(16) 0.0279(10) 0.0207(9) 0.000 0.000 -0.0041(10)
O3 0.035(4) 0.044(5) 0.040(4) 0.013(4) 0.006(4) 0.002(3)
O2 0.076(6) 0.046(5) 0.025(3) 0.004(4) 0.019(4) -0.003(4)
O1 0.054(5) 0.038(4) 0.044(5) 0.006(4) -0.006(4) 0.001(4)
O4 0.052(5) 0.036(4) 0.038(5) 0.024(4) -0.003(4) 0.005(3)
C2 0.037(5) 0.037(5) 0.034(6) 0.002(5) -0.001(5) -0.001(4)
C1 0.043(6) 0.027(5) 0.031(5) 0.008(5) 0.003(4) 0.001(4)

loop_
_atom_type_symbol
_atom_type_description
_atom_type_scat_dispersion_real
_atom_type_scat_dispersion_imag
_atom_type_scat_source
C C 0.0033 0.0016 'International Tables Vol C Tables 4.2.6.8 and 6.1.1.4'
H H 0.0000 0.0000 'International Tables Vol C Tables 4.2.6.8 and 6.1.1.4'
Cd Cd -0.8075 1.2024 'International Tables Vol C Tables 4.2.6.8 and 6.1.1.4'
Co Co 0.3494 0.9721 'International Tables Vol C Tables 4.2.6.8 and 6.1.1.4'
N N 0.0061 0.0033 'International Tables Vol C Tables 4.2.6.8 and 6.1.1.4'
O O 0.0106 0.0060 'International Tables Vol C Tables 4.2.6.8 and 6.1.1.4'

loop_
_geom_angle_atom_site_label_1
_geom_angle_atom_site_label_2
_geom_angle_atom_site_label_3
_geom_angle
_geom_angle_site_symmetry_1
_geom_angle_site_symmetry_3
N1 C3 C3 102.4(17) . 2_655
C3 N1 Co1 113.8(16) . .
O4 Cd2 O4 144.0(4) 3_657 4_547
O4 Cd2 O4 95.49(13) 3_657 2_645
O4 Cd2 O4 95.49(13) 4_547 2_645
O4 Cd2 O4 95.49(13) 3_657 .
O4 Cd2 O4 95.49(13) 4_547 .
O4 Cd2 O4 144.0(4) 2_645 .
O4 Cd2 O3 142.8(3) 3_657 2_645
O4 Cd2 O3 72.9(3) 4_547 2_645
O4 Cd2 O3 69.3(3) 2_645 2_645
O4 Cd2 O3 81.4(3) . 2_645
O4 Cd2 O3 72.9(3) 3_657 .
O4 Cd2 O3 142.8(3) 4_547 .
O4 Cd2 O3 81.4(3) 2_645 .
O4 Cd2 O3 69.3(3) . .
O3 Cd2 O3 71.4(4) 2_645 .
O4 Cd2 O3 81.4(3) 3_657 4_547
O4 Cd2 O3 69.3(3) 4_547 4_547
O4 Cd2 O3 142.8(3) 2_645 4_547
O4 Cd2 O3 72.9(3) . 4_547
O3 Cd2 O3 131.3(3) 2_645 4_547
O3 Cd2 O3 131.3(3) . 4_547
O4 Cd2 O3 69.3(3) 3_657 3_657
O4 Cd2 O3 81.4(3) 4_547 3_657
O4 Cd2 O3 72.9(3) 2_645 3_657
O4 Cd2 O3 142.8(3) . 3_657
O3 Cd2 O3 131.3(3) 2_645 3_657
O3 Cd2 O3 131.3(3) . 3_657
O3 Cd2 O3 71.4(4) 4_547 3_657
N1 Co1 N1 86.3(11) 2_655 .
N1 Co1 O2 90.2(5) 2_655 2_655
N1 Co1 O2 93.3(5) . 2_655
N1 Co1 O2 93.3(5) 2_655 .
N1 Co1 O2 90.2(5) . .
O2 Co1 O2 175.2(6) 2_655 .
N1 Co1 O1 175.3(5) 2_655 2_655
N1 Co1 O1 91.9(6) . 2_655
O2 Co1 O1 85.6(4) 2_655 2_655
O2 Co1 O1 91.0(4) . 2_655
N1 Co1 O1 91.9(6) 2_655 .
N1 Co1 O1 175.3(5) . .
O2 Co1 O1 91.0(4) 2_655 .
O2 Co1 O1 85.6(4) . .
O1 Co1 O1 90.2(6) 2_655 .
C1 O3 Cd2 113.5(7) . .
C1 O2 Co1 113.0(8) . .
C2 O1 Co1 111.4(8) . .
C2 O4 Cd2 117.1(7) . .
O4 C2 O1 125.3(11) . .
O4 C2 C1 119.6(10) . .
O1 C2 C1 115.1(10) . .
O3 C1 O2 126.1(11) . .
O3 C1 C2 119.6(10) . .
O2 C1 C2 114.3(10) . .

loop_
_geom_bond_atom_site_label_1
_geom_bond_atom_site_label_2
_geom_bond_distance
_geom_bond_site_symmetry_2
C3 N1 1.43(2) .
C3 C3 1.69(7) 2_655
N1 Co1 1.871(15) .
Cd2 O4 2.369(7) 3_657
Cd2 O4 2.369(7) 4_547
Cd2 O4 2.369(7) 2_645
Cd2 O4 2.369(7) .
Cd2 O3 2.475(8) 2_645
Cd2 O3 2.475(8) .
Cd2 O3 2.475(8) 4_547
Cd2 O3 2.475(8) 3_657
Co1 N1 1.871(15) 2_655
Co1 O2 1.902(9) 2_655
Co1 O2 1.902(9) .
Co1 O1 1.921(10) 2_655
Co1 O1 1.921(10) .
O3 C1 1.236(14) .
O2 C1 1.263(14) .
O1 C2 1.278(15) .
O4 C2 1.230(14) .
C2 C1 1.536(15) .
